data_1576308
loop_
_publ_author_name
'Yang, Xinqi'
'Dai, Yuxiang'
'Zhang, Xiaoxiang'
'Yang, Daojie'
'Guo, Ru'
'Yan, Haile'
'Zhang, Lili'
'Wang, Kai'
'Liu, Haichao'
'Yang, Bing'

_publ_section_title
;
 Pressure-Induced Emission Enhancement through a Synergistic Effect
 between Suppression of Excimer Formation and Activation of
 Aggregation-Induced Emission
;
_journal_name_full 'Chemical Science'
_journal_paper_doi 10.1039/D5SC07579C
_journal_year 2025
_chemical_formula_moiety 'C40 H28'
_chemical_formula_sum 'C40 H28'
_chemical_formula_weight 508.62
_space_group_crystal_system monoclinic
_space_group_IT_number 14
_space_group_name_Hall '-P 2yn'
_space_group_name_H-M_alt 'P 1 21/n 1'
_atom_sites_solution_hydrogens geom
_atom_sites_solution_primary dual
_audit_creation_date 2025-09-09
_audit_creation_method
;
Olex2 1.5
(compiled 2022.04.07 svn.rca3783a0 for OlexSys, GUI svn.r6498)
;
_audit_update_record
;
2025-09-09 deposited with the CCDC.	2025-11-19 downloaded from the CCDC.
;
_cell_angle_alpha 90
_cell_angle_beta 92.691(9)
_cell_angle_gamma 90
_cell_formula_units_Z 4
_cell_length_a 16.161(4)
_cell_length_b 10.122(3)
_cell_length_c 17.127(5)
_cell_measurement_reflns_used 7747
_cell_measurement_temperature 98.0
_cell_measurement_theta_max 25.36
_cell_measurement_theta_min 2.63
_cell_volume 2798.6(14)
_computing_cell_refinement 'SAINT V8.40A (Bruker, 2019)'
_computing_data_reduction 'SAINT V8.40A (Bruker, 2019)'
_computing_molecular_graphics 'Olex2 1.5 (Dolomanov et al., 2009)'
_computing_publication_material 'Olex2 1.5 (Dolomanov et al., 2009)'
_computing_structure_refinement 'XL  (Sheldrick, 2008)'
_computing_structure_solution 'ShelXT (Sheldrick, 2015)'
_diffrn_ambient_temperature 98.0
_diffrn_measured_fraction_theta_full 0.999
_diffrn_measured_fraction_theta_max 0.999
_diffrn_measurement_device_type 'Bruker APEX-II CCD'
_diffrn_measurement_method '\f and \w scans'
_diffrn_radiation_type MoK\a
_diffrn_radiation_wavelength 0.71073
_diffrn_reflns_av_R_equivalents 0.1058
_diffrn_reflns_av_unetI/netI 0.0308
_diffrn_reflns_Laue_measured_fraction_full 0.999
_diffrn_reflns_Laue_measured_fraction_max 0.999
_diffrn_reflns_limit_h_max 19
_diffrn_reflns_limit_h_min -19
_diffrn_reflns_limit_k_max 12
_diffrn_reflns_limit_k_min -12
_diffrn_reflns_limit_l_max 20
_diffrn_reflns_limit_l_min -20
_diffrn_reflns_number 83900
_diffrn_reflns_point_group_measured_fraction_full 0.999
_diffrn_reflns_point_group_measured_fraction_max 0.999
_diffrn_reflns_theta_full 25.022
_diffrn_reflns_theta_max 25.022
_diffrn_reflns_theta_min 2.523
_diffrn_source_current 30.0
_diffrn_source_power 1.5
_diffrn_source_voltage 50.0
_diffrn_standards_number 0
_exptl_absorpt_coefficient_mu 0.068
_exptl_absorpt_correction_T_max 0.7454
_exptl_absorpt_correction_T_min 0.6858
_exptl_absorpt_correction_type none
_exptl_absorpt_process_details
;
 SADABS 2016/2: Krause, L., Herbst-Irmer, R., Sheldrick G.M. & Stalke D.,
 J. Appl. Cryst. 48 (2015) 3-10
;
_exptl_crystal_colour yellow
_exptl_crystal_density_diffrn 1.207
_exptl_crystal_description block
_exptl_crystal_F_000 1072
_exptl_crystal_size_max 0.2
_exptl_crystal_size_mid 0.17
_exptl_crystal_size_min 0.1
_refine_diff_density_max 0.225
_refine_diff_density_min -0.242
_refine_diff_density_rms 0.054
_refine_ls_extinction_method none
_refine_ls_goodness_of_fit_ref 1.116
_refine_ls_hydrogen_treatment constr
_refine_ls_matrix_type full
_refine_ls_number_parameters 361
_refine_ls_number_reflns 4938
_refine_ls_number_restraints 0
_refine_ls_restrained_S_all 1.116
_refine_ls_R_factor_all 0.1368
_refine_ls_R_factor_gt 0.0736
_refine_ls_shift/su_max 0.000
_refine_ls_shift/su_mean 0.000
_refine_ls_structure_factor_coef Fsqd
_refine_ls_weighting_details 'w=1/[\s^2^(Fo^2^)+(0.1554P)^2^+0.0066P] where P=(Fo^2^+2Fc^2^)/3'
_refine_ls_weighting_scheme calc
_refine_ls_wR_factor_gt 0.1898
_refine_ls_wR_factor_ref 0.2662
_reflns_Friedel_coverage 0.000
_reflns_number_gt 2674
_reflns_number_total 4938
_reflns_threshold_expression 'I > 2\s(I)'
_cod_data_source_file d5sc07579c2.cif
_cod_data_source_block B-QP-AN
_cod_original_cell_volume 2798.5(13)
_cod_database_code 1576308
_shelx_shelxl_version_number 2018/3
_shelx_space_group_comment
;
The symmetry employed for this shelxl refinement is uniquely defined
by the following loop, which should always be used as a source of
symmetry information in preference to the above space-group names.
They are only intended as comments.
;
_olex2_refinement_description
;
1. Fixed Uiso
 At 1.2 times of:
  All C(H) groups
2.a Aromatic/amide H refined with riding coordinates:
 C006(H006), C008(H008), C009(H009), C00C(H00C), C00D(H00D), C00E(H00E),
 C00G(H00G), C00I(H00I), C00J(H00J), C00M(H00M), C00N(H00N), C00O(H00O),
 C00P(H00P), C00Q(H00Q), C00R(H00R), C00S(H00S), C00T(H00T), C00U(H00U),
 C00V(H00V), C00W(H00W), C00X(H00X), C00Y(H00Y), C00Z(H00Z), C010(H010),
 C011(H011), C012(H012), C013(H013), C014(H014)
;
_olex2_submission_special_instructions 'No special instructions were received'

loop_
_space_group_symop_operation_xyz
'x, y, z'
'-x+1/2, y+1/2, -z+1/2'
'-x, -y, -z'
'x-1/2, -y-1/2, z-1/2'

loop_
_atom_site_label
_atom_site_type_symbol
_atom_site_fract_x
_atom_site_fract_y
_atom_site_fract_z
_atom_site_U_iso_or_equiv
_atom_site_adp_type
_atom_site_occupancy
_atom_site_site_symmetry_order
_atom_site_calc_flag
_atom_site_refinement_flags_posn
_atom_site_refinement_flags_adp
_atom_site_refinement_flags_occupancy
_atom_site_disorder_assembly
_atom_site_disorder_group
C001 C 0.78025(18) 0.5808(3) 0.91801(18) 0.0643(8) Uani 1 1 d . . . . .
C002 C 0.62338(18) 0.4777(3) 0.71599(18) 0.0627(8) Uani 1 1 d . . . . .
C003 C 0.6881(2) 0.6104(3) 0.48700(18) 0.0660(8) Uani 1 1 d . . . . .
C004 C 0.64554(19) 0.5325(3) 0.63892(18) 0.0633(8) Uani 1 1 d . . . . .
C005 C 0.67746(18) 0.5119(3) 0.78550(17) 0.0624(8) Uani 1 1 d . . . . .
C006 C 0.7481(2) 0.5824(3) 0.54475(19) 0.0687(8) Uani 1 1 d . . . . .
H006 H 0.804783 0.588281 0.532777 0.082 Uiso 1 1 calc R U . . .
C007 C 0.53117(19) 0.2010(3) 0.80391(18) 0.0664(8) Uani 1 1 d . . . . .
C008 C 0.6988(2) 0.6427(3) 0.80175(19) 0.0675(8) Uani 1 1 d . . . . .
H008 H 0.678891 0.710320 0.767280 0.081 Uiso 1 1 calc R U . . .
C009 C 0.72820(19) 0.5460(3) 0.61950(19) 0.0669(8) Uani 1 1 d . . . . .
H009 H 0.771212 0.530135 0.658077 0.080 Uiso 1 1 calc R U . . .
C00A C 0.83258(19) 0.6174(3) 0.98868(18) 0.0695(9) Uani 1 1 d . . . . .
C00B C 0.4964(2) 0.1423(3) 0.8710(2) 0.0722(9) Uani 1 1 d . . . . .
C00C C 0.7105(2) 0.4158(3) 0.83659(19) 0.0685(8) Uani 1 1 d . . . . .
H00C H 0.697726 0.325460 0.827016 0.082 Uiso 1 1 calc R U . . .
C00D C 0.7480(2) 0.6765(3) 0.86668(18) 0.0683(8) Uani 1 1 d . . . . .
H00D H 0.760228 0.766992 0.876565 0.082 Uiso 1 1 calc R U . . .
C00E C 0.76090(19) 0.4489(3) 0.9002(2) 0.0701(9) Uani 1 1 d . . . . .
H00E H 0.783241 0.380795 0.933014 0.084 Uiso 1 1 calc R U . . .
C00F C 0.52384(19) 0.3385(3) 0.79132(18) 0.0682(8) Uani 1 1 d . . . . .
C00G C 0.5582(2) 0.3966(3) 0.72036(19) 0.0716(9) Uani 1 1 d . . . . .
H00G H 0.530670 0.373488 0.672047 0.086 Uiso 1 1 calc R U . . .
C00H C 0.4797(2) 0.4170(3) 0.8429(2) 0.0715(9) Uani 1 1 d . . . . .
C00I C 0.57228(19) 0.1161(3) 0.7521(2) 0.0743(9) Uani 1 1 d . . . . .
H00I H 0.595841 0.152646 0.707143 0.089 Uiso 1 1 calc R U . . .
C00J C 0.5855(2) 0.5681(3) 0.5820(2) 0.0727(9) Uani 1 1 d . . . . .
H00J H 0.528790 0.566853 0.594421 0.087 Uiso 1 1 calc R U . . .
C00K C 0.4444(2) 0.3575(3) 0.9094(2) 0.0785(10) Uani 1 1 d . . . . .
C00L C 0.7081(2) 0.6366(3) 0.4049(2) 0.0758(9) Uani 1 1 d . . . . .
C00M C 0.6061(2) 0.6052(3) 0.5082(2) 0.0746(9) Uani 1 1 d . . . . .
H00M H 0.563317 0.627776 0.470727 0.089 Uiso 1 1 calc R U . . .
C00N C 0.4545(2) 0.2227(4) 0.9223(2) 0.0802(10) Uani 1 1 d . . . . .
H00N H 0.432204 0.184180 0.967333 0.096 Uiso 1 1 calc R U . . .
C00O C 0.5787(2) -0.0158(4) 0.7653(2) 0.0817(10) Uani 1 1 d . . . . .
H00O H 0.606058 -0.070109 0.729363 0.098 Uiso 1 1 calc R U . . .
C00P C 0.5052(2) 0.0028(4) 0.8825(2) 0.0838(10) Uani 1 1 d . . . . .
H00P H 0.482555 -0.037454 0.926791 0.101 Uiso 1 1 calc R U . . .
C00Q C 0.8256(2) 0.7388(4) 1.0247(2) 0.0854(10) Uani 1 1 d . . . . .
H00Q H 0.787594 0.801942 1.002977 0.102 Uiso 1 1 calc R U . . .
C00R C 0.4649(2) 0.5547(4) 0.8302(2) 0.0895(11) Uani 1 1 d . . . . .
H00R H 0.487583 0.596710 0.786489 0.107 Uiso 1 1 calc R U . . .
C00S C 0.5454(2) -0.0724(4) 0.8312(2) 0.0878(11) Uani 1 1 d . . . . .
H00S H 0.551124 -0.164634 0.840143 0.105 Uiso 1 1 calc R U . . .
C00T C 0.3989(3) 0.4388(4) 0.9604(2) 0.0990(12) Uani 1 1 d . . . . .
H00T H 0.376806 0.400732 1.005605 0.119 Uiso 1 1 calc R U . . .
C00U C 0.8730(3) 0.7708(4) 1.0922(2) 0.0945(12) Uani 1 1 d . . . . .
H00U H 0.866817 0.855039 1.115765 0.113 Uiso 1 1 calc R U . . .
C00V C 0.6613(3) 0.7224(4) 0.3581(2) 0.0997(12) Uani 1 1 d . . . . .
H00V H 0.617594 0.771204 0.379644 0.120 Uiso 1 1 calc R U . . .
C00W C 0.9274(3) 0.6833(5) 1.1243(2) 0.1007(12) Uani 1 1 d . . . . .
H00W H 0.958929 0.704711 1.170759 0.121 Uiso 1 1 calc R U . . .
C00X C 0.7724(3) 0.5682(4) 0.3713(2) 0.0991(12) Uani 1 1 d . . . . .
H00X H 0.805113 0.508204 0.402187 0.119 Uiso 1 1 calc R U . . .
C00Y C 0.8900(3) 0.5308(4) 1.0221(3) 0.1083(14) Uani 1 1 d . . . . .
H00Y H 0.897542 0.446982 0.998485 0.130 Uiso 1 1 calc R U . . .
C00Z C 0.4195(3) 0.6261(4) 0.8786(3) 0.1113(15) Uani 1 1 d . . . . .
H00Z H 0.409345 0.716870 0.867884 0.134 Uiso 1 1 calc R U . . .
C010 C 0.3866(3) 0.5669(5) 0.9459(3) 0.1164(15) Uani 1 1 d . . . . .
H010 H 0.355924 0.618768 0.980614 0.140 Uiso 1 1 calc R U . . .
C011 C 0.6781(3) 0.7376(6) 0.2789(3) 0.1284(19) Uani 1 1 d . . . . .
H011 H 0.645640 0.796466 0.246934 0.154 Uiso 1 1 calc R U . . .
C012 C 0.7414(4) 0.6674(7) 0.2474(3) 0.137(2) Uani 1 1 d . . . . .
H012 H 0.751467 0.675867 0.193413 0.164 Uiso 1 1 calc R U . . .
C013 C 0.7891(4) 0.5867(6) 0.2931(3) 0.1294(17) Uani 1 1 d . . . . .
H013 H 0.834541 0.542046 0.271708 0.155 Uiso 1 1 calc R U . . .
C014 C 0.9367(3) 0.5633(5) 1.0891(3) 0.1260(18) Uani 1 1 d . . . . .
H014 H 0.975636 0.501688 1.110901 0.151 Uiso 1 1 calc R U . . .

loop_
_atom_site_aniso_label
_atom_site_aniso_U_11
_atom_site_aniso_U_22
_atom_site_aniso_U_33
_atom_site_aniso_U_23
_atom_site_aniso_U_13
_atom_site_aniso_U_12
C001 0.0658(18) 0.0588(19) 0.0691(19) 0.0057(15) 0.0116(15) -0.0011(14)
C002 0.0639(18) 0.0551(17) 0.0695(19) 0.0018(14) 0.0084(15) 0.0029(14)
C003 0.073(2) 0.0577(18) 0.067(2) 0.0016(14) 0.0037(16) -0.0040(14)
C004 0.0635(18) 0.0565(17) 0.070(2) 0.0021(14) 0.0058(15) 0.0027(14)
C005 0.0642(18) 0.0560(17) 0.0675(19) 0.0057(14) 0.0094(15) 0.0033(14)
C006 0.0632(18) 0.0678(19) 0.076(2) 0.0061(16) 0.0080(16) -0.0029(15)
C007 0.0597(17) 0.069(2) 0.0709(19) 0.0024(16) 0.0030(15) -0.0053(15)
C008 0.078(2) 0.0561(18) 0.068(2) 0.0055(14) 0.0065(16) 0.0020(15)
C009 0.0663(19) 0.0626(19) 0.072(2) 0.0044(15) 0.0018(15) -0.0007(14)
C00A 0.069(2) 0.071(2) 0.069(2) 0.0077(16) 0.0038(16) -0.0016(16)
C00B 0.0653(19) 0.072(2) 0.079(2) 0.0074(17) 0.0018(16) -0.0054(16)
C00C 0.073(2) 0.0556(18) 0.077(2) 0.0066(15) 0.0096(17) -0.0007(15)
C00D 0.080(2) 0.0549(18) 0.071(2) 0.0020(15) 0.0072(16) -0.0006(15)
C00E 0.070(2) 0.064(2) 0.076(2) 0.0107(16) 0.0011(17) 0.0017(15)
C00F 0.0653(19) 0.068(2) 0.071(2) 0.0037(16) 0.0048(15) -0.0093(15)
C00G 0.071(2) 0.074(2) 0.070(2) 0.0054(16) 0.0049(16) -0.0035(16)
C00H 0.0664(19) 0.067(2) 0.082(2) 0.0020(17) 0.0131(17) -0.0076(15)
C00I 0.0642(19) 0.079(2) 0.080(2) 0.0003(18) 0.0055(16) -0.0055(16)
C00J 0.0622(19) 0.078(2) 0.078(2) 0.0087(17) 0.0071(17) 0.0029(16)
C00K 0.076(2) 0.078(2) 0.083(2) -0.0027(18) 0.0173(18) -0.0059(17)
C00L 0.081(2) 0.077(2) 0.070(2) 0.0065(17) 0.0042(18) -0.0129(18)
C00M 0.068(2) 0.081(2) 0.074(2) 0.0079(17) -0.0037(17) 0.0015(16)
C00N 0.080(2) 0.083(3) 0.078(2) 0.0108(18) 0.0153(18) -0.0073(18)
C00O 0.072(2) 0.071(2) 0.102(3) -0.004(2) 0.0029(19) 0.0001(17)
C00P 0.083(2) 0.078(2) 0.090(3) 0.017(2) 0.004(2) -0.0060(18)
C00Q 0.090(2) 0.073(2) 0.093(3) -0.0004(19) -0.004(2) -0.0040(18)
C00R 0.093(3) 0.069(2) 0.109(3) 0.006(2) 0.030(2) -0.0015(19)
C00S 0.083(2) 0.068(2) 0.113(3) 0.008(2) 0.003(2) -0.0006(19)
C00T 0.103(3) 0.093(3) 0.105(3) -0.001(2) 0.037(2) -0.008(2)
C00U 0.105(3) 0.086(3) 0.092(3) -0.006(2) -0.008(2) -0.013(2)
C00V 0.095(3) 0.116(3) 0.088(3) 0.024(2) -0.003(2) -0.011(2)
C00W 0.107(3) 0.102(3) 0.092(3) 0.003(3) -0.017(2) -0.015(2)
C00X 0.109(3) 0.107(3) 0.083(3) 0.007(2) 0.023(2) -0.005(2)
C00Y 0.121(3) 0.095(3) 0.106(3) -0.015(2) -0.029(3) 0.017(3)
C00Z 0.116(3) 0.074(3) 0.148(4) -0.001(3) 0.044(3) 0.006(2)
C010 0.121(3) 0.091(3) 0.142(4) -0.012(3) 0.057(3) 0.001(3)
C011 0.110(4) 0.178(5) 0.094(3) 0.057(3) -0.019(3) -0.032(3)
C012 0.115(4) 0.214(7) 0.082(3) 0.021(4) 0.008(3) -0.041(4)
C013 0.135(4) 0.167(5) 0.089(3) -0.001(3) 0.035(3) -0.018(4)
C014 0.142(4) 0.106(4) 0.124(4) -0.011(3) -0.055(3) 0.024(3)

loop_
_atom_type_symbol
_atom_type_description
_atom_type_scat_dispersion_real
_atom_type_scat_dispersion_imag
_atom_type_scat_source
C C 0.0033 0.0016 'International Tables Vol C Tables 4.2.6.8 and 6.1.1.4'
H H 0.0000 0.0000 'International Tables Vol C Tables 4.2.6.8 and 6.1.1.4'

loop_
_geom_angle_atom_site_label_1
_geom_angle_atom_site_label_2
_geom_angle_atom_site_label_3
_geom_angle
_geom_angle_site_symmetry_1
_geom_angle_site_symmetry_3
_geom_angle_publ_flag
C00D C001 C00A 121.4(3) . . ?
C00D C001 C00E 116.9(3) . . ?
C00E C001 C00A 121.7(3) . . ?
C005 C002 C004 117.8(3) . . ?
C00G C002 C004 120.0(3) . . ?
C00G C002 C005 122.2(3) . . ?
C006 C003 C00L 122.6(3) . . ?
C006 C003 C00M 116.8(3) . . ?
C00M C003 C00L 120.6(3) . . ?
C009 C004 C002 121.3(3) . . ?
C00J C004 C002 121.9(3) . . ?
C00J C004 C009 116.8(3) . . ?
C008 C005 C002 120.9(3) . . ?
C008 C005 C00C 116.9(3) . . ?
C00C C005 C002 122.2(3) . . ?
C003 C006 H006 119.0 . . ?
C003 C006 C009 122.0(3) . . ?
C009 C006 H006 119.0 . . ?
C00F C007 C00B 119.9(3) . . ?
C00F C007 C00I 122.6(3) . . ?
C00I C007 C00B 117.6(3) . . ?
C005 C008 H008 119.2 . . ?
C00D C008 C005 121.7(3) . . ?
C00D C008 H008 119.2 . . ?
C004 C009 H009 119.6 . . ?
C006 C009 C004 120.8(3) . . ?
C006 C009 H009 119.6 . . ?
C00Q C00A C001 121.9(3) . . ?
C00Y C00A C001 121.6(3) . . ?
C00Y C00A C00Q 116.6(3) . . ?
C007 C00B C00P 118.6(3) . . ?
C00N C00B C007 119.0(3) . . ?
C00N C00B C00P 122.4(3) . . ?
C005 C00C H00C 119.2 . . ?
C00E C00C C005 121.5(3) . . ?
C00E C00C H00C 119.2 . . ?
C001 C00D H00D 119.3 . . ?
C008 C00D C001 121.3(3) . . ?
C008 C00D H00D 119.3 . . ?
C001 C00E H00E 119.2 . . ?
C00C C00E C001 121.6(3) . . ?
C00C C00E H00E 119.2 . . ?
C007 C00F C00G 118.9(3) . . ?
C00H C00F C007 120.1(3) . . ?
C00H C00F C00G 120.8(3) . . ?
C002 C00G C00F 127.9(3) . . ?
C002 C00G H00G 116.0 . . ?
C00F C00G H00G 116.0 . . ?
C00F C00H C00K 119.7(3) . . ?
C00F C00H C00R 122.8(3) . . ?
C00R C00H C00K 117.5(3) . . ?
C007 C00I H00I 119.2 . . ?
C00O C00I C007 121.6(3) . . ?
C00O C00I H00I 119.2 . . ?
C004 C00J H00J 119.2 . . ?
C00M C00J C004 121.5(3) . . ?
C00M C00J H00J 119.2 . . ?
C00N C00K C00H 119.4(3) . . ?
C00N C00K C00T 121.9(3) . . ?
C00T C00K C00H 118.7(3) . . ?
C00V C00L C003 121.5(3) . . ?
C00V C00L C00X 118.1(4) . . ?
C00X C00L C003 120.2(3) . . ?
C003 C00M H00M 119.1 . . ?
C00J C00M C003 121.8(3) . . ?
C00J C00M H00M 119.1 . . ?
C00B C00N H00N 119.0 . . ?
C00K C00N C00B 121.9(3) . . ?
C00K C00N H00N 119.0 . . ?
C00I C00O H00O 119.7 . . ?
C00I C00O C00S 120.6(4) . . ?
C00S C00O H00O 119.7 . . ?
C00B C00P H00P 119.5 . . ?
C00S C00P C00B 120.9(3) . . ?
C00S C00P H00P 119.5 . . ?
C00A C00Q H00Q 119.2 . . ?
C00A C00Q C00U 121.6(4) . . ?
C00U C00Q H00Q 119.2 . . ?
C00H C00R H00R 119.2 . . ?
C00Z C00R C00H 121.6(4) . . ?
C00Z C00R H00R 119.2 . . ?
C00O C00S H00S 119.7 . . ?
C00P C00S C00O 120.6(3) . . ?
C00P C00S H00S 119.7 . . ?
C00K C00T H00T 119.2 . . ?
C010 C00T C00K 121.6(4) . . ?
C010 C00T H00T 119.2 . . ?
C00Q C00U H00U 119.8 . . ?
C00W C00U C00Q 120.5(4) . . ?
C00W C00U H00U 119.8 . . ?
C00L C00V H00V 119.9 . . ?
C00L C00V C011 120.2(5) . . ?
C011 C00V H00V 119.9 . . ?
C00U C00W H00W 120.4 . . ?
C00U C00W C014 119.2(4) . . ?
C014 C00W H00W 120.4 . . ?
C00L C00X H00X 119.6 . . ?
C013 C00X C00L 120.8(4) . . ?
C013 C00X H00X 119.6 . . ?
C00A C00Y H00Y 119.3 . . ?
C00A C00Y C014 121.5(4) . . ?
C014 C00Y H00Y 119.3 . . ?
C00R C00Z H00Z 119.7 . . ?
C00R C00Z C010 120.6(4) . . ?
C010 C00Z H00Z 119.7 . . ?
C00T C010 C00Z 120.1(4) . . ?
C00T C010 H010 120.0 . . ?
C00Z C010 H010 120.0 . . ?
C00V C011 H011 119.9 . . ?
C012 C011 C00V 120.2(5) . . ?
C012 C011 H011 119.9 . . ?
C011 C012 H012 120.0 . . ?
C013 C012 C011 120.0(5) . . ?
C013 C012 H012 120.0 . . ?
C00X C013 H013 119.7 . . ?
C012 C013 C00X 120.6(5) . . ?
C012 C013 H013 119.7 . . ?
C00W C014 C00Y 120.6(4) . . ?
C00W C014 H014 119.7 . . ?
C00Y C014 H014 119.7 . . ?

loop_
_geom_bond_atom_site_label_1
_geom_bond_atom_site_label_2
_geom_bond_distance
_geom_bond_site_symmetry_2
_geom_bond_publ_flag
C001 C00A 1.490(4) . ?
C001 C00D 1.393(4) . ?
C001 C00E 1.401(4) . ?
C002 C004 1.491(4) . ?
C002 C005 1.484(4) . ?
C002 C00G 1.341(4) . ?
C003 C006 1.382(4) . ?
C003 C00L 1.482(4) . ?
C003 C00M 1.390(4) . ?
C004 C009 1.398(4) . ?
C004 C00J 1.391(4) . ?
C005 C008 1.392(4) . ?
C005 C00C 1.398(4) . ?
C006 H006 0.9500 . ?
C006 C009 1.384(4) . ?
C007 C00B 1.431(4) . ?
C007 C00F 1.413(4) . ?
C007 C00I 1.422(4) . ?
C008 H008 0.9500 . ?
C008 C00D 1.380(4) . ?
C009 H009 0.9500 . ?
C00A C00Q 1.382(5) . ?
C00A C00Y 1.380(5) . ?
C00B C00N 1.396(5) . ?
C00B C00P 1.432(5) . ?
C00C H00C 0.9500 . ?
C00C C00E 1.371(4) . ?
C00D H00D 0.9500 . ?
C00E H00E 0.9500 . ?
C00F C00G 1.481(4) . ?
C00F C00H 1.407(4) . ?
C00G H00G 0.9500 . ?
C00H C00K 1.431(5) . ?
C00H C00R 1.429(5) . ?
C00I H00I 0.9500 . ?
C00I C00O 1.357(5) . ?
C00J H00J 0.9500 . ?
C00J C00M 1.374(5) . ?
C00K C00N 1.390(5) . ?
C00K C00T 1.428(5) . ?
C00L C00V 1.383(5) . ?
C00L C00X 1.394(5) . ?
C00M H00M 0.9500 . ?
C00N H00N 0.9500 . ?
C00O H00O 0.9500 . ?
C00O C00S 1.396(5) . ?
C00P H00P 0.9500 . ?
C00P C00S 1.351(5) . ?
C00Q H00Q 0.9500 . ?
C00Q C00U 1.395(5) . ?
C00R H00R 0.9500 . ?
C00R C00Z 1.343(5) . ?
C00S H00S 0.9500 . ?
C00T H00T 0.9500 . ?
C00T C010 1.332(6) . ?
C00U H00U 0.9500 . ?
C00U C00W 1.347(6) . ?
C00V H00V 0.9500 . ?
C00V C011 1.405(6) . ?
C00W H00W 0.9500 . ?
C00W C014 1.367(6) . ?
C00X H00X 0.9500 . ?
C00X C013 1.391(6) . ?
C00Y H00Y 0.9500 . ?
C00Y C014 1.385(6) . ?
C00Z H00Z 0.9500 . ?
C00Z C010 1.424(6) . ?
C010 H010 0.9500 . ?
C011 H011 0.9500 . ?
C011 C012 1.376(8) . ?
C012 H012 0.9500 . ?
C012 C013 1.349(8) . ?
C013 H013 0.9500 . ?
C014 H014 0.9500 . ?

loop_
_geom_torsion_atom_site_label_1
_geom_torsion_atom_site_label_2
_geom_torsion_atom_site_label_3
_geom_torsion_atom_site_label_4
_geom_torsion
_geom_torsion_site_symmetry_1
_geom_torsion_site_symmetry_2
_geom_torsion_site_symmetry_3
_geom_torsion_site_symmetry_4
_geom_torsion_publ_flag
C001 C00A C00Q C00U 178.0(3) . . . . ?
C001 C00A C00Y C014 -178.0(4) . . . . ?
C002 C004 C009 C006 172.4(3) . . . . ?
C002 C004 C00J C00M -172.9(3) . . . . ?
C002 C005 C008 C00D 179.1(3) . . . . ?
C002 C005 C00C C00E 179.5(3) . . . . ?
C003 C006 C009 C004 1.9(5) . . . . ?
C003 C00L C00V C011 -175.2(4) . . . . ?
C003 C00L C00X C013 176.6(4) . . . . ?
C004 C002 C005 C008 50.5(4) . . . . ?
C004 C002 C005 C00C -128.3(3) . . . . ?
C004 C002 C00G C00F -176.3(3) . . . . ?
C004 C00J C00M C003 -0.8(5) . . . . ?
C005 C002 C004 C009 36.6(4) . . . . ?
C005 C002 C004 C00J -145.7(3) . . . . ?
C005 C002 C00G C00F 6.1(5) . . . . ?
C005 C008 C00D C001 1.5(5) . . . . ?
C005 C00C C00E C001 1.4(5) . . . . ?
C006 C003 C00L C00V -147.9(4) . . . . ?
C006 C003 C00L C00X 36.0(5) . . . . ?
C006 C003 C00M C00J -2.9(5) . . . . ?
C007 C00B C00N C00K 1.1(5) . . . . ?
C007 C00B C00P C00S -0.1(5) . . . . ?
C007 C00F C00G C002 -111.6(4) . . . . ?
C007 C00F C00H C00K 1.8(5) . . . . ?
C007 C00F C00H C00R -175.2(3) . . . . ?
C007 C00I C00O C00S -0.6(5) . . . . ?
C008 C005 C00C C00E 0.6(4) . . . . ?
C009 C004 C00J C00M 4.9(5) . . . . ?
C00A C001 C00D C008 -179.2(3) . . . . ?
C00A C001 C00E C00C 177.8(3) . . . . ?
C00A C00Q C00U C00W 0.1(6) . . . . ?
C00A C00Y C014 C00W -0.2(8) . . . . ?
C00B C007 C00F C00G -178.2(3) . . . . ?
C00B C007 C00F C00H -2.4(5) . . . . ?
C00B C007 C00I C00O -0.1(5) . . . . ?
C00B C00P C00S C00O -0.6(6) . . . . ?
C00C C005 C008 C00D -2.0(4) . . . . ?
C00D C001 C00A C00Q 26.6(5) . . . . ?
C00D C001 C00A C00Y -154.1(4) . . . . ?
C00D C001 C00E C00C -2.0(4) . . . . ?
C00E C001 C00A C00Q -153.1(3) . . . . ?
C00E C001 C00A C00Y 26.1(5) . . . . ?
C00E C001 C00D C008 0.6(4) . . . . ?
C00F C007 C00B C00N 1.0(5) . . . . ?
C00F C007 C00B C00P -179.6(3) . . . . ?
C00F C007 C00I C00O 179.9(3) . . . . ?
C00F C00H C00K C00N 0.2(5) . . . . ?
C00F C00H C00K C00T -179.2(3) . . . . ?
C00F C00H C00R C00Z 177.1(4) . . . . ?
C00G C002 C004 C009 -141.1(3) . . . . ?
C00G C002 C004 C00J 36.6(4) . . . . ?
C00G C002 C005 C008 -131.9(3) . . . . ?
C00G C002 C005 C00C 49.3(4) . . . . ?
C00G C00F C00H C00K 177.6(3) . . . . ?
C00G C00F C00H C00R 0.5(5) . . . . ?
C00H C00F C00G C002 72.6(5) . . . . ?
C00H C00K C00N C00B -1.7(5) . . . . ?
C00H C00K C00T C010 2.1(6) . . . . ?
C00H C00R C00Z C010 1.8(7) . . . . ?
C00I C007 C00B C00N -179.0(3) . . . . ?
C00I C007 C00B C00P 0.4(4) . . . . ?
C00I C007 C00F C00G 1.7(5) . . . . ?
C00I C007 C00F C00H 177.5(3) . . . . ?
C00I C00O C00S C00P 1.0(6) . . . . ?
C00J C004 C009 C006 -5.4(4) . . . . ?
C00K C00H C00R C00Z 0.0(6) . . . . ?
C00K C00T C010 C00Z -0.3(7) . . . . ?
C00L C003 C006 C009 -173.8(3) . . . . ?
C00L C003 C00M C00J 173.3(3) . . . . ?
C00L C00V C011 C012 -0.2(7) . . . . ?
C00L C00X C013 C012 -2.6(8) . . . . ?
C00M C003 C006 C009 2.3(5) . . . . ?
C00M C003 C00L C00V 36.1(5) . . . . ?
C00M C003 C00L C00X -140.0(4) . . . . ?
C00N C00B C00P C00S 179.3(3) . . . . ?
C00N C00K C00T C010 -177.3(4) . . . . ?
C00P C00B C00N C00K -178.3(3) . . . . ?
C00Q C00A C00Y C014 1.3(7) . . . . ?
C00Q C00U C00W C014 1.1(7) . . . . ?
C00R C00H C00K C00N 177.5(3) . . . . ?
C00R C00H C00K C00T -1.9(5) . . . . ?
C00R C00Z C010 C00T -1.7(8) . . . . ?
C00T C00K C00N C00B 177.6(3) . . . . ?
C00U C00W C014 C00Y -1.0(8) . . . . ?
C00V C00L C00X C013 0.5(6) . . . . ?
C00V C011 C012 C013 -2.0(8) . . . . ?
C00X C00L C00V C011 0.9(6) . . . . ?
C00Y C00A C00Q C00U -1.3(6) . . . . ?
C011 C012 C013 C00X 3.3(9) . . . . ?
